data_4503457
loop_
_publ_author_name
'Liu, Guang-Xiang'
'Huang, Yong-Qing'
'Chu, Qian'
'Okamura, Taka-aki'
'Sun, Wei-Yin'
'Liang, Hong'
'Ueyama, Norikazu'

_publ_section_title
;
 Effect ofN-Donor Ancillary Ligands on Supramolecular Architectures of a
 Series of Zinc(II) and Cadmium(II) Complexes with Flexible Tricarboxylate
;
_journal_issue 9
_journal_name_full 'Crystal Growth &amp; Design'
_journal_page_first 3233
_journal_paper_doi 10.1021/cg701137d
_journal_volume 8
_journal_year 2008
_chemical_formula_moiety 'C24 H22 Cd3 O14'
_chemical_formula_sum 'C24 H22 Cd3 O14'
_chemical_formula_weight 871.62
_chemical_name_systematic
;
 ?
;
_space_group_IT_number 14
_symmetry_cell_setting monoclinic
_symmetry_space_group_name_Hall '-P 2ybc'
_symmetry_space_group_name_H-M 'P 1 21/c 1'
_atom_sites_solution_hydrogens geom
_atom_sites_solution_primary direct
_atom_sites_solution_secondary difmap
_audit_creation_method SHELXL-97
_cell_angle_alpha 90.00
_cell_angle_beta 107.476(2)
_cell_angle_gamma 90.00
_cell_formula_units_Z 2
_cell_length_a 11.0178(16)
_cell_length_b 13.8102(19)
_cell_length_c 9.0227(13)
_cell_measurement_reflns_used 2171
_cell_measurement_temperature 293(2)
_cell_measurement_theta_max 28.02
_cell_measurement_theta_min 2.44
_cell_volume 1309.5(3)
_computing_cell_refinement SMART
_computing_data_collection 'SMART (Bruker, 2000)'
_computing_data_reduction 'SAINT (Bruker, 2000)'
_computing_molecular_graphics SHELXTL
_computing_publication_material SHELXTL
_computing_structure_refinement SHELXTL
_computing_structure_solution 'SHELXTL (Bruker, 2000)'
_diffrn_ambient_temperature 293(2)
_diffrn_measured_fraction_theta_full 0.989
_diffrn_measured_fraction_theta_max 0.989
_diffrn_measurement_device_type 'Bruker Smart Aepex CCD area detector'
_diffrn_measurement_method 'phi and omega scans'
_diffrn_radiation_monochromator graphite
_diffrn_radiation_source 'sealed tube'
_diffrn_radiation_type MoK\a
_diffrn_radiation_wavelength 0.71073
_diffrn_reflns_av_R_equivalents 0.0789
_diffrn_reflns_av_sigmaI/netI 0.0688
_diffrn_reflns_limit_h_max 13
_diffrn_reflns_limit_h_min -13
_diffrn_reflns_limit_k_max 14
_diffrn_reflns_limit_k_min -16
_diffrn_reflns_limit_l_max 10
_diffrn_reflns_limit_l_min -10
_diffrn_reflns_number 6687
_diffrn_reflns_theta_full 25.50
_diffrn_reflns_theta_max 25.50
_diffrn_reflns_theta_min 2.44
_exptl_absorpt_coefficient_mu 2.487
_exptl_absorpt_correction_T_max 0.8651
_exptl_absorpt_correction_T_min 0.5224
_exptl_absorpt_correction_type multi-scan
_exptl_absorpt_process_details 'SADABS(Bruker, 2000)'
_exptl_crystal_colour 'Pale yellow'
_exptl_crystal_density_diffrn 2.211
_exptl_crystal_density_meas 0
_exptl_crystal_density_method 'not measured'
_exptl_crystal_description platelet
_exptl_crystal_F_000 844
_exptl_crystal_size_max 0.30
_exptl_crystal_size_mid 0.20
_exptl_crystal_size_min 0.06
_refine_diff_density_max 0.822
_refine_diff_density_min -0.728
_refine_diff_density_rms 0.136
_refine_ls_extinction_method none
_refine_ls_goodness_of_fit_ref 1.003
_refine_ls_hydrogen_treatment constr
_refine_ls_matrix_type full
_refine_ls_number_parameters 187
_refine_ls_number_reflns 2414
_refine_ls_number_restraints 0
_refine_ls_restrained_S_all 1.003
_refine_ls_R_factor_all 0.0501
_refine_ls_R_factor_gt 0.0384
_refine_ls_shift/su_max 0.001
_refine_ls_shift/su_mean 0.000
_refine_ls_structure_factor_coef Fsqd
_refine_ls_weighting_details 'calc w=1/[\s^2^(Fo^2^)+(0.0215P)^2^+0.0000P] where P=(Fo^2^+2Fc^2^)/3'
_refine_ls_weighting_scheme calc
_refine_ls_wR_factor_gt 0.0762
_refine_ls_wR_factor_ref 0.0792
_reflns_number_gt 1954
_reflns_number_total 2414
_reflns_threshold_expression >2sigma(I)
_cod_data_source_file cg701137d-file002.cif
_cod_data_source_block 7
_cod_depositor_comments
;
The following automatic conversions were performed:

'_symmetry_cell_setting' value 'Monoclinic' changed to 'monoclinic'
according to /home/saulius/struct/CIF-dictionaries/cif_core.dic
dictionary named 'cif_core.dic' version 2.4.1 from 2010-06-29.

Automatic conversion script
Id: cif_fix_values 1715 2011-07-08 13:25:40Z adriana 
;
_cod_original_sg_symbol_H-M 'P 21/c'
_cod_database_code 4503457

loop_
_symmetry_equiv_pos_as_xyz
'x, y, z'
'-x, y+1/2, -z+1/2'
'-x, -y, -z'
'x, -y-1/2, z-1/2'

loop_
_atom_site_label
_atom_site_type_symbol
_atom_site_fract_x
_atom_site_fract_y
_atom_site_fract_z
_atom_site_U_iso_or_equiv
_atom_site_adp_type
_atom_site_occupancy
_atom_site_symmetry_multiplicity
_atom_site_calc_flag
_atom_site_refinement_flags
Cd1 Cd 1.0000 1.0000 1.0000 0.02301(15) Uani 1 2 d S
Cd2 Cd 0.11277(4) 1.25049(3) 0.26228(5) 0.02879(14) Uani 1 1 d .
O1 O 0.8459(3) 0.8921(2) 0.8728(5) 0.0374(10) Uani 1 1 d .
O2 O 0.6911(3) 0.8018(3) 0.7362(4) 0.0353(9) Uani 1 1 d .
O3 O 0.0558(4) 0.6292(3) 0.6676(5) 0.0403(10) Uani 1 1 d .
O4 O 0.0961(3) 0.7646(2) 0.7940(4) 0.0288(9) Uani 1 1 d .
O5 O 0.1280(3) 1.1840(2) 0.4972(4) 0.0346(9) Uani 1 1 d .
O6 O 0.1829(4) 1.1029(2) 0.7147(4) 0.0330(9) Uani 1 1 d .
O1W O 0.8744(4) 1.0496(3) 1.1339(5) 0.0483(12) Uani 1 1 d .
H1WA H 0.9164 1.0997 1.2045 0.073 Uiso 1 1 d R
H1WB H 0.8559 0.9960 1.1916 0.073 Uiso 1 1 d R
C1 C 0.1798(5) 1.1120(4) 0.5754(7) 0.0284(13) Uani 1 1 d .
C2 C 0.2391(6) 1.0347(4) 0.5014(7) 0.0349(14) Uani 1 1 d .
H2A H 0.2963 1.0658 0.4528 0.042 Uiso 1 1 calc R
H2B H 0.1721 1.0040 0.4198 0.042 Uiso 1 1 calc R
C3 C 0.3119(5) 0.9571(4) 0.6094(6) 0.0260(12) Uani 1 1 d .
C4 C 0.2562(5) 0.8674(4) 0.6139(6) 0.0269(12) Uani 1 1 d .
H4 H 0.1748 0.8548 0.5486 0.032 Uiso 1 1 calc R
C5 C 0.3224(5) 0.7958(4) 0.7163(6) 0.0242(12) Uani 1 1 d .
C6 C 0.4424(5) 0.8154(4) 0.8107(6) 0.0289(13) Uani 1 1 d .
H6 H 0.4858 0.7685 0.8806 0.035 Uiso 1 1 calc R
C7 C 0.5011(5) 0.9036(4) 0.8046(7) 0.0299(13) Uani 1 1 d .
C8 C 0.4322(5) 0.9731(4) 0.7029(7) 0.0318(14) Uani 1 1 d .
H8 H 0.4697 1.0329 0.6985 0.038 Uiso 1 1 calc R
C9 C 0.6372(5) 0.9204(4) 0.8990(7) 0.0389(15) Uani 1 1 d .
H9A H 0.6497 0.8979 1.0043 0.047 Uiso 1 1 calc R
H9B H 0.6550 0.9893 0.9032 0.047 Uiso 1 1 calc R
C10 C 0.7292(5) 0.8684(4) 0.8312(7) 0.0321(14) Uani 1 1 d .
C11 C 0.2628(5) 0.6965(4) 0.7132(7) 0.0327(13) Uani 1 1 d .
H11A H 0.2616 0.6647 0.6169 0.039 Uiso 1 1 calc R
H11B H 0.3167 0.6584 0.7979 0.039 Uiso 1 1 calc R
C12 C 0.1299(5) 0.6963(4) 0.7261(6) 0.0249(12) Uani 1 1 d .

loop_
_atom_site_aniso_label
_atom_site_aniso_U_11
_atom_site_aniso_U_22
_atom_site_aniso_U_33
_atom_site_aniso_U_23
_atom_site_aniso_U_13
_atom_site_aniso_U_12
Cd1 0.0192(3) 0.0176(3) 0.0318(3) 0.0014(2) 0.0070(2) -0.0008(2)
Cd2 0.0199(2) 0.0262(2) 0.0398(3) 0.00380(18) 0.00834(19) -0.00071(16)
O1 0.014(2) 0.036(2) 0.056(3) -0.0105(19) 0.0019(19) -0.0037(16)
O2 0.021(2) 0.035(2) 0.047(3) -0.007(2) 0.0052(19) 0.0006(17)
O3 0.039(3) 0.034(2) 0.052(3) -0.016(2) 0.020(2) -0.0151(19)
O4 0.021(2) 0.018(2) 0.048(3) -0.0058(16) 0.0109(19) -0.0022(14)
O5 0.035(2) 0.027(2) 0.041(3) 0.0096(18) 0.010(2) 0.0167(17)
O6 0.046(3) 0.023(2) 0.037(3) 0.0029(17) 0.023(2) 0.0035(16)
O1W 0.072(3) 0.022(2) 0.069(3) -0.010(2) 0.049(3) -0.013(2)
C1 0.023(3) 0.027(3) 0.036(4) -0.004(3) 0.011(3) -0.005(2)
C2 0.044(4) 0.027(3) 0.036(4) 0.004(3) 0.015(3) 0.008(3)
C3 0.030(3) 0.028(3) 0.022(3) 0.000(2) 0.011(3) 0.007(2)
C4 0.022(3) 0.028(3) 0.032(3) -0.007(2) 0.009(3) 0.002(2)
C5 0.021(3) 0.018(3) 0.036(3) -0.004(2) 0.014(3) 0.000(2)
C6 0.021(3) 0.026(3) 0.039(4) 0.007(3) 0.008(3) 0.010(2)
C7 0.020(3) 0.029(3) 0.041(4) -0.007(3) 0.010(3) 0.001(2)
C8 0.028(3) 0.024(3) 0.046(4) -0.003(2) 0.015(3) -0.001(2)
C9 0.027(3) 0.035(3) 0.053(4) -0.014(3) 0.009(3) -0.003(2)
C10 0.020(3) 0.023(3) 0.049(4) 0.007(3) 0.004(3) -0.002(2)
C11 0.022(3) 0.026(3) 0.051(4) -0.001(3) 0.012(3) 0.001(2)
C12 0.022(3) 0.023(3) 0.026(3) 0.005(2) 0.003(2) -0.001(2)

loop_
_atom_type_symbol
_atom_type_description
_atom_type_scat_dispersion_real
_atom_type_scat_dispersion_imag
_atom_type_scat_source
C C 0.0033 0.0016 'International Tables Vol C Tables 4.2.6.8 and 6.1.1.4'
H H 0.0000 0.0000 'International Tables Vol C Tables 4.2.6.8 and 6.1.1.4'
O O 0.0106 0.0060 'International Tables Vol C Tables 4.2.6.8 and 6.1.1.4'
Cd Cd -0.8075 1.2024 'International Tables Vol C Tables 4.2.6.8 and 6.1.1.4'

loop_
_geom_angle_atom_site_label_1
_geom_angle_atom_site_label_2
_geom_angle_atom_site_label_3
_geom_angle
_geom_angle_site_symmetry_1
_geom_angle_site_symmetry_3
_geom_angle_publ_flag
O1W Cd1 O1W 179.999(1) 3_777 . yes
O1W Cd1 O1 89.08(14) 3_777 3_777 yes
O1W Cd1 O1 90.92(14) . 3_777 yes
O1W Cd1 O1 90.92(14) 3_777 . yes
O1W Cd1 O1 89.08(14) . . yes
O1 Cd1 O1 180.0(2) 3_777 . yes
O1W Cd1 O3 88.19(14) 3_777 2_656 yes
O1W Cd1 O3 91.81(14) . 2_656 yes
O1 Cd1 O3 80.57(14) 3_777 2_656 yes
O1 Cd1 O3 99.42(14) . 2_656 yes
O1W Cd1 O3 91.81(14) 3_777 4_676 yes
O1W Cd1 O3 88.19(14) . 4_676 yes
O1 Cd1 O3 99.42(14) 3_777 4_676 yes
O1 Cd1 O3 80.58(14) . 4_676 yes
O3 Cd1 O3 179.999(1) 2_656 4_676 yes
O4 Cd2 O6 115.68(13) 3_576 4_585 yes
O4 Cd2 O5 87.49(13) 3_576 . yes
O6 Cd2 O5 127.44(14) 4_585 . yes
O4 Cd2 O2 153.17(13) 3_576 3_676 yes
O6 Cd2 O2 84.66(13) 4_585 3_676 yes
O5 Cd2 O2 93.56(13) . 3_676 yes
O4 Cd2 O1 98.47(12) 3_576 3_676 yes
O6 Cd2 O1 120.38(13) 4_585 3_676 yes
O5 Cd2 O1 99.68(13) . 3_676 yes
O2 Cd2 O1 54.90(12) 3_676 3_676 yes
O4 Cd2 O5 99.85(13) 3_576 4_585 yes
O6 Cd2 O5 52.69(12) 4_585 4_585 yes
O5 Cd2 O5 171.62(15) . 4_585 yes
O2 Cd2 O5 78.06(13) 3_676 4_585 yes
O1 Cd2 O5 75.39(12) 3_676 4_585 yes
O4 Cd2 C10 126.42(15) 3_576 3_676 ?
O6 Cd2 C10 101.31(14) 4_585 3_676 ?
O5 Cd2 C10 99.89(14) . 3_676 ?
O2 Cd2 C10 27.14(14) 3_676 3_676 ?
O1 Cd2 C10 27.96(14) 3_676 3_676 ?
O5 Cd2 C10 72.54(14) 4_585 3_676 ?
C10 O1 Cd1 148.0(3) . . ?
C10 O1 Cd2 88.2(3) . 3_676 ?
Cd1 O1 Cd2 123.79(14) . 3_676 ?
C10 O2 Cd2 96.1(3) . 3_676 ?
C12 O3 Cd1 150.4(3) . 2_646 ?
C12 O4 Cd2 105.1(3) . 3_576 ?
C1 O5 Cd2 137.8(3) . . ?
C1 O5 Cd2 84.4(3) . 4_586 ?
Cd2 O5 Cd2 135.15(14) . 4_586 ?
C1 O6 Cd2 101.1(3) . 4_586 ?
Cd1 O1W H1WA 109.3 . . ?
Cd1 O1W H1WB 109.2 . . ?
H1WA O1W H1WB 109.5 . . ?
O6 C1 O5 121.1(5) . . ?
O6 C1 C2 119.2(5) . . ?
O5 C1 C2 119.8(5) . . ?
C1 C2 C3 115.8(5) . . ?
C1 C2 H2A 108.3 . . ?
C3 C2 H2A 108.3 . . ?
C1 C2 H2B 108.3 . . ?
C3 C2 H2B 108.3 . . ?
H2A C2 H2B 107.4 . . ?
C8 C3 C4 119.0(5) . . ?
C8 C3 C2 121.1(5) . . ?
C4 C3 C2 120.0(5) . . ?
C3 C4 C5 120.2(5) . . ?
C3 C4 H4 119.9 . . ?
C5 C4 H4 119.9 . . ?
C6 C5 C4 119.1(5) . . ?
C6 C5 C11 121.5(5) . . ?
C4 C5 C11 119.3(5) . . ?
C5 C6 C7 121.6(5) . . ?
C5 C6 H6 119.2 . . ?
C7 C6 H6 119.2 . . ?
C8 C7 C6 117.7(5) . . ?
C8 C7 C9 121.5(5) . . ?
C6 C7 C9 120.6(5) . . ?
C3 C8 C7 122.4(5) . . ?
C3 C8 H8 118.8 . . ?
C7 C8 H8 118.8 . . ?
C7 C9 C10 112.0(5) . . ?
C7 C9 H9A 109.2 . . ?
C10 C9 H9A 109.2 . . ?
C7 C9 H9B 109.2 . . ?
C10 C9 H9B 109.2 . . ?
H9A C9 H9B 107.9 . . ?
O2 C10 O1 119.9(5) . . ?
O2 C10 C9 120.1(5) . . ?
O1 C10 C9 120.0(5) . . ?
O2 C10 Cd2 56.7(3) . 3_676 ?
O1 C10 Cd2 63.8(3) . 3_676 ?
C9 C10 Cd2 170.4(4) . 3_676 ?
C12 C11 C5 115.3(4) . . ?
C12 C11 H11A 108.5 . . ?
C5 C11 H11A 108.5 . . ?
C12 C11 H11B 108.5 . . ?
C5 C11 H11B 108.5 . . ?
H11A C11 H11B 107.5 . . ?
O4 C12 O3 121.4(5) . . ?
O4 C12 C11 118.7(5) . . ?
O3 C12 C11 119.9(5) . . ?

loop_
_geom_bond_atom_site_label_1
_geom_bond_atom_site_label_2
_geom_bond_distance
_geom_bond_site_symmetry_2
_geom_bond_publ_flag
Cd1 O1W 2.202(3) 3_777 yes
Cd1 O1W 2.202(3) . yes
Cd1 O1 2.292(4) 3_777 yes
Cd1 O1 2.292(4) . yes
Cd1 O3 2.301(4) 2_656 yes
Cd1 O3 2.301(4) 4_676 yes
Cd2 O4 2.213(3) 3_576 yes
Cd2 O6 2.254(3) 4_585 yes
Cd2 O5 2.269(4) . yes
Cd2 O2 2.275(3) 3_676 yes
Cd2 O1 2.429(3) 3_676 yes
Cd2 O5 2.609(4) 4_585 yes
Cd2 C10 2.705(5) 3_676 ?
O1 C10 1.269(6) . ?
O1 Cd2 2.429(3) 3_676 ?
O2 C10 1.241(6) . ?
O2 Cd2 2.275(3) 3_676 ?
O3 C12 1.242(6) . ?
O3 Cd1 2.301(4) 2_646 ?
O4 C12 1.241(6) . ?
O4 Cd2 2.213(3) 3_576 ?
O5 C1 1.253(6) . ?
O5 Cd2 2.610(4) 4_586 ?
O6 C1 1.252(6) . ?
O6 Cd2 2.254(3) 4_586 ?
O1W H1WA 0.9600 . ?
O1W H1WB 0.9600 . ?
C1 C2 1.508(7) . ?
C2 C3 1.508(7) . ?
C2 H2A 0.9700 . ?
C2 H2B 0.9700 . ?
C3 C8 1.359(8) . ?
C3 C4 1.388(7) . ?
C4 C5 1.400(7) . ?
C4 H4 0.9300 . ?
C5 C6 1.368(7) . ?
C5 C11 1.516(7) . ?
C6 C7 1.388(7) . ?
C6 H6 0.9300 . ?
C7 C8 1.385(7) . ?
C7 C9 1.504(8) . ?
C8 H8 0.9300 . ?
C9 C10 1.513(7) . ?
C9 H9A 0.9700 . ?
C9 H9B 0.9700 . ?
C10 Cd2 2.705(5) 3_676 ?
C11 C12 1.504(7) . ?
C11 H11A 0.9700 . ?
C11 H11B 0.9700 . ?
